data_7159922
loop_
_publ_author_name
'Kumar Yadav, Anup'
'Yadav, Dhananjay'
'Kumar, Vipin'
'Ray, Subhasish'
'Singh, Maya Shankar'

_publ_section_title
;
 PIDA-promoted metal-free [3 + 2] heteroannulation of
 &#x3b2;-ketothioamides with 4-hydroxy coumarins: chemo-/regioselective
 access to furo[3,2-<i>c</i>]chromen-4-ones at room temperature.
;
_journal_issue 21
_journal_name_full 'Organic &amp; biomolecular chemistry'
_journal_page_first 4326
_journal_page_last 4331
_journal_paper_doi 10.1039/d4ob00438h
_journal_volume 22
_journal_year 2024
_chemical_formula_moiety 'C26 H19 N O4'
_chemical_formula_sum 'C26 H19 N O4'
_chemical_formula_weight 409.42
_space_group_crystal_system monoclinic
_space_group_IT_number 14
_space_group_name_Hall '-P 2ybc'
_space_group_name_H-M_alt 'P 1 21/c 1'
_atom_sites_solution_hydrogens geom
_atom_sites_solution_primary dual
_audit_creation_date 2023-09-30
_audit_creation_method
;
Olex2 1.5
(compiled 2023.08.24 svn.re1ec1418 for OlexSys, GUI svn.r6817)
;
_audit_update_record
;
2023-10-02 deposited with the CCDC.	2024-04-29 downloaded from the CCDC.
;
_cell_angle_alpha 90
_cell_angle_beta 107.478(5)
_cell_angle_gamma 90
_cell_formula_units_Z 4
_cell_length_a 11.5055(5)
_cell_length_b 22.2353(8)
_cell_length_c 8.1847(4)
_cell_measurement_reflns_used 11017
_cell_measurement_temperature 293(2)
_cell_measurement_theta_max 72.0560
_cell_measurement_theta_min 3.9460
_cell_volume 1997.21(16)
_computing_cell_refinement 'CrysAlisPro 1.171.42.90a (Rigaku OD, 2023)'
_computing_data_collection 'CrysAlisPro 1.171.42.90a (Rigaku OD, 2023)'
_computing_data_reduction 'CrysAlisPro 1.171.42.90a (Rigaku OD, 2023)'
_computing_molecular_graphics 'Olex2 1.5 (Dolomanov et al., 2009)'
_computing_publication_material 'Olex2 1.5 (Dolomanov et al., 2009)'
_computing_structure_refinement 'SHELXL 2018/3 (Sheldrick, 2015)'
_computing_structure_solution 'SHELXT 2018/2 (Sheldrick, 2018)'
_diffrn_ambient_temperature 293(2)
_diffrn_detector 'Hybrid Pixel Array Detector'
_diffrn_detector_area_resol_mean 10.0000
_diffrn_detector_type HyPix3000
_diffrn_measured_fraction_theta_full 0.999
_diffrn_measured_fraction_theta_max 0.994
_diffrn_measurement_details
;
List of Runs (angles in degrees, time in seconds):

  # Type    Start    End  Width  t~exp~   \w     \q     \k     \f   Frames
#--------------------------------------------------------------------------
  1  \w     18.00  78.00   0.50    0.84    --   40.83-104.00 166.00  120
  2  \w    -82.00 -12.00   0.50    3.37    --  -82.50 104.00 -91.00  140
  3  \w   -153.00 -83.00   0.50    3.37    --  -82.50-104.00 166.00  140
  4  \w    105.00 174.00   0.50    3.37    --  104.00 104.00 -91.00  138
  5  \w     34.00 107.00   0.50    3.37    --  104.00-104.00 166.00  146
  6  \w   -108.00 -17.00   0.50    0.84    --  -40.83 -65.00  30.00  182
  7  \w    -24.00  35.00   0.50    0.84    --  -40.83  11.00-180.00  118
  8  \w    -78.00   4.00   0.50    0.84    --  -40.83 104.00 -91.00  164
  9  \w    -97.00 -19.00   0.50    0.84    --  -40.83 138.00   0.00  156
 10  \w    -28.00  31.00   0.50    0.84    --  -40.83  21.00-120.00  118
 11  \w    -24.00  35.00   0.50    0.84    --  -40.83  11.00  90.00  118
 12  \w    -28.00  31.00   0.50    0.84    --  -40.83  21.00 -60.00  118
 13  \w    -24.00  35.00   0.50    0.84    --  -40.83  11.00-150.00  118
 14  \w   -109.00 -28.00   0.50    0.84    --  -40.83 -32.00-120.00  162
 15  \w      8.00  35.00   0.50    0.84    --   40.83  94.00   7.68   54
 16  \w     10.00  43.00   0.50    0.84    --   40.83  89.00  53.75   66
 17  \w     12.00  43.00   0.50    0.84    --   40.83  83.00 110.08   62
 18  \w     11.00  43.00   0.50    0.84    --   40.83  86.00 -10.24   64
 19  \w     14.00  43.00   0.50    0.84    --   40.83  79.00 148.67   58
 20  \w    -31.00  28.00   0.50    0.84    --   40.83 -21.00 -90.00  118
 21  \w     11.00  43.00   0.50    0.84    --   40.83  87.00   2.43   64
 22  \w    -35.00  24.00   0.50    0.84    --   40.83 -11.00 -90.00  118
 23  \w     41.00 100.00   0.50    0.84    --   40.83-138.00 -90.00  118
 24  \w    -35.00  24.00   0.50    0.84    --   40.83 -11.00  60.00  118
 25  \w     10.00  43.00   0.50    0.84    --   40.83  89.00-155.16   66
 26  \w    -25.00  48.00   0.50    0.84    --   40.83 -43.00-180.00  146
 27  \w      9.00  42.00   0.50    0.84    --   40.83  92.00 166.37   66
 28  \w     10.00  43.00   0.50    0.84    --   40.83  88.00  30.37   66
 29  \w     22.00 109.00   0.50    0.84    --   40.83  51.00-111.84  174
 30  \w    -47.00 -15.00   0.50    3.37    --  -82.50  42.00-150.00   64
 31  \w    -47.00 -15.00   0.50    3.37    --  -82.50  42.00  60.00   64
 32  \w   -152.00 -57.00   0.50    3.37    --  -82.50 -72.00 102.23  190
 33  \w    -47.00 -15.00   0.50    3.37    --  -82.50  42.00 120.00   64
 34  \w    -47.00 -15.00   0.50    3.37    --  -82.50  42.00-180.00   64
 35  \w   -150.00 -66.00   0.50    3.37    --  -82.50 -42.00  30.00  168
 36  \w    -47.00 -15.00   0.50    3.37    --  -82.50  42.00  30.00   64
 37  \w     90.00 172.00   0.50    3.37    --  104.00  33.00 150.00  164
 38  \w     36.00  83.00   0.50    3.37    --  104.00 -68.00  60.00   94
 39  \w     36.00  68.00   0.50    3.37    --  104.00 -59.00 -90.00   64
 40  \w     36.00  68.00   0.50    3.37    --  104.00 -59.00 120.00   64
 41  \w     38.00 118.00   0.50    3.37    --  104.00-133.00  90.00  160
 42  \w     38.00 108.00   0.50    3.37    --  104.00-111.00 -30.00  140
 43  \w     38.00 118.00   0.50    3.37    --  104.00-133.00 150.00  160
 44  \w     62.00 146.00   0.50    3.37    --  104.00 178.00 120.00  168
 45  \w     87.00 171.00   0.50    3.37    --  104.00  42.00  90.00  168
 46  \w     81.00 172.00   0.50    3.37    --  104.00  64.00 -63.41  182
 47  \w     80.00 172.00   0.50    3.37    --  104.00  68.00-150.00  184
 48  \w     36.00  83.00   0.50    3.37    --  104.00 -68.00  30.00   94
 49  \w     38.00 108.00   0.50    3.37    --  104.00-111.00-150.00  140
 50  \w     36.00  68.00   0.50    3.37    --  104.00 -59.00  90.00   64
 51  \w     38.00 108.00   0.50    3.37    --  104.00-111.00 -60.00  140
 52  \w     35.00 105.00   0.50    3.37    --  104.00 -77.00-120.00  140
 53  \w    102.00 170.00   0.50    3.37    --  104.00 111.00 -60.00  136
 54  \w     82.00 172.00   0.50    3.37    --  104.00  59.00-120.00  180
 55  \w    104.00 177.00   0.50    3.37    --  104.00  93.00 -30.00  146
 56  \w     82.00 172.00   0.50    3.37    --  104.00  59.00 -90.00  180
 57  \w     34.00 135.00   0.50    3.37    --  104.00 -87.00  30.00  202
 58  \w     36.00  83.00   0.50    3.37    --  104.00 -68.00  90.00   94
 59  \w     82.00 172.00   0.50    3.37    --  104.00  59.00  30.00  180
 60  \w    104.00 177.00   0.50    3.37    --  104.00  93.00-180.00  146
 61  \w     32.00 106.00   0.50    3.37    --  104.00 -93.00  30.00  148
 62  \w    102.00 170.00   0.50    3.37    --  104.00 111.00-150.00  136
 63  \w     39.00 109.00   0.50    3.37    --  104.00-112.00   1.67  140
 64  \w     36.00  68.00   0.50    3.37    --  104.00 -59.00  60.00   64
 65  \w     77.00 173.00   0.50    3.37    --  104.00  77.00-180.00  192
 66  \w     90.00 172.00   0.50    3.37    --  104.00  33.00 -90.00  164
 67  \w     38.00 108.00   0.50    3.37    --  104.00-111.00  30.00  140
 68  \w     38.00 108.00   0.50    3.37    --  104.00-111.00 150.00  140
 69  \w     82.00 172.00   0.50    3.37    --  104.00  59.00   0.00  180
 70  \w     85.00 171.00   0.50    3.37    --  104.00  50.00 -30.00  172
 71  \w     34.00 135.00   0.50    3.37    --  104.00 -87.00  60.00  202
 72  \w     82.00 172.00   0.50    3.37    --  104.00  59.00 120.00  180
 73  \w     36.00  83.00   0.50    3.37    --  104.00 -68.00 150.00   94
 74  \w     38.00 118.00   0.50    3.37    --  104.00-133.00 -30.00  160
 75  \w     87.00 171.00   0.50    3.37    --  104.00  42.00-180.00  168
 76  \w     38.00 118.00   0.50    3.37    --  104.00-133.00 -60.00  160
 77  \w     38.00 108.00   0.50    3.37    --  104.00-111.00 -90.00  140
 78  \w     34.00 135.00   0.50    3.37    --  104.00 -87.00 120.00  202
 79  \w     48.00  92.00   0.50    3.37    --  104.00 -87.00 -30.00   88
 80  \w    128.00 159.00   0.50    3.37    --  104.00  93.00  60.00   62
 81  \w     40.00  66.00   0.50    3.37    --  104.00 -93.00 -60.00   52
 82  \w     32.00  71.00   0.50    3.37    --  104.00 -93.00   0.00   78
 83  \w    104.00 130.00   0.50    3.37    --  104.00 178.00 -60.00   52
 84  \w     32.00  90.00   0.50    3.37    --  104.00 -93.00-150.00  116
;
_diffrn_measurement_device 'four-circle diffractometer'
_diffrn_measurement_device_type 'XtaLAB Synergy, Dualflex, HyPix3000'
_diffrn_measurement_method '\w scans'
_diffrn_orient_matrix_type 'CrysAlisPro convention (1999,Acta A55,543-557)'
_diffrn_orient_matrix_UB_11 0.0612805000
_diffrn_orient_matrix_UB_12 0.0518895000
_diffrn_orient_matrix_UB_13 0.1197316000
_diffrn_orient_matrix_UB_21 -0.0058079000
_diffrn_orient_matrix_UB_22 -0.0371688000
_diffrn_orient_matrix_UB_23 0.1561601000
_diffrn_orient_matrix_UB_31 0.1261870000
_diffrn_orient_matrix_UB_32 -0.0269079000
_diffrn_orient_matrix_UB_33 0.0150220000
_diffrn_radiation_monochromator mirror
_diffrn_radiation_probe x-ray
_diffrn_radiation_type 'Cu K\a'
_diffrn_radiation_wavelength 1.54184
_diffrn_reflns_av_R_equivalents 0.1635
_diffrn_reflns_av_unetI/netI 0.0579
_diffrn_reflns_Laue_measured_fraction_full 0.999
_diffrn_reflns_Laue_measured_fraction_max 0.994
_diffrn_reflns_limit_h_max 14
_diffrn_reflns_limit_h_min -12
_diffrn_reflns_limit_k_max 27
_diffrn_reflns_limit_k_min -27
_diffrn_reflns_limit_l_max 10
_diffrn_reflns_limit_l_min -10
_diffrn_reflns_number 38046
_diffrn_reflns_point_group_measured_fraction_full 0.999
_diffrn_reflns_point_group_measured_fraction_max 0.994
_diffrn_reflns_theta_full 67.684
_diffrn_reflns_theta_max 72.272
_diffrn_reflns_theta_min 3.976
_diffrn_source 'micro-focus sealed X-ray tube'
_diffrn_source_type 'PhotonJet (Cu) X-ray Source'
_exptl_absorpt_coefficient_mu 0.749
_exptl_absorpt_correction_T_max 1.00000
_exptl_absorpt_correction_T_min 0.77621
_exptl_absorpt_correction_type multi-scan
_exptl_absorpt_process_details
;
CrysAlisPro 1.171.42.90a (Rigaku Oxford Diffraction, 2023)
Empirical absorption correction using spherical harmonics,
implemented in SCALE3 ABSPACK scaling algorithm.
;
_exptl_crystal_density_diffrn 1.362
_exptl_crystal_description block
_exptl_crystal_F_000 856
_exptl_crystal_size_max 0.5
_exptl_crystal_size_mid 0.2
_exptl_crystal_size_min 0.01
_refine_diff_density_max 0.278
_refine_diff_density_min -0.373
_refine_diff_density_rms 0.079
_refine_ls_extinction_method none
_refine_ls_goodness_of_fit_ref 1.015
_refine_ls_hydrogen_treatment constr
_refine_ls_matrix_type full
_refine_ls_number_parameters 281
_refine_ls_number_reflns 3910
_refine_ls_number_restraints 0
_refine_ls_restrained_S_all 1.015
_refine_ls_R_factor_all 0.1524
_refine_ls_R_factor_gt 0.0970
_refine_ls_shift/su_max 0.000
_refine_ls_shift/su_mean 0.000
_refine_ls_structure_factor_coef Fsqd
_refine_ls_weighting_details 'w=1/[\s^2^(Fo^2^)+(0.2000P)^2^] where P=(Fo^2^+2Fc^2^)/3'
_refine_ls_weighting_scheme calc
_refine_ls_wR_factor_gt 0.2593
_refine_ls_wR_factor_ref 0.3435
_reflns_Friedel_coverage 0.000
_reflns_number_gt 1951
_reflns_number_total 3910
_reflns_threshold_expression 'I > 2\s(I)'
_cod_data_source_file d4ob00438h2.cif
_cod_data_source_block aky-d7_autored
_cod_depositor_comments 'Adding full bibliography for 7159921--7159922.cif.'
_cod_database_code 7159922
_shelx_shelxl_version_number 2018/3
_chemical_oxdiff_formula 'C H N O S'
_shelx_space_group_comment
;
The symmetry employed for this shelxl refinement is uniquely defined
by the following loop, which should always be used as a source of
symmetry information in preference to the above space-group names.
They are only intended as comments.
;
_shelx_estimated_absorpt_t_max 0.993
_shelx_estimated_absorpt_t_min 0.706
_olex2_refinement_description
;
1. Fixed Uiso
 At 1.2 times of:
  All C(H) groups, All C(H,H) groups, All N(H) groups
 At 1.5 times of:
  All C(H,H,H) groups
2.a Secondary CH2 refined with riding coordinates:
 C3(H3A,H3B)
2.b Aromatic/amide H refined with riding coordinates:
 N1(H1), C22(H22), C24(H24), C26(H26), C13(H13), C7(H7), C15(H15), C2(H2),
 C17(H17), C9(H9), C19(H19), C21(H21), C11(H11), C23(H23)
2.c Idealised Me refined as rotating group:
 C25(H25A,H25B,H25C)
;
_olex2_submission_special_instructions 'No special instructions were received'
_oxdiff_exptl_absorpt_empirical_details
;
Empirical correction (ABSPACK) includes:
- Absorption correction using spherical harmonics
- Frame scaling
;
_oxdiff_exptl_absorpt_empirical_full_max 2.919
_oxdiff_exptl_absorpt_empirical_full_min 0.439

loop_
_space_group_symop_operation_xyz
'x, y, z'
'-x, y+1/2, -z+1/2'
'-x, -y, -z'
'x, -y-1/2, z-1/2'

loop_
_atom_site_label
_atom_site_type_symbol
_atom_site_fract_x
_atom_site_fract_y
_atom_site_fract_z
_atom_site_U_iso_or_equiv
_atom_site_adp_type
_atom_site_occupancy
_atom_site_site_symmetry_order
_atom_site_calc_flag
_atom_site_refinement_flags_posn
_atom_site_refinement_flags_adp
_atom_site_refinement_flags_occupancy
_atom_site_disorder_assembly
_atom_site_disorder_group
O1 O 0.5038(3) 0.52422(12) 0.3028(4) 0.0757(9) Uani 1 1 d . . . . .
O4 O 0.4384(3) 0.38175(13) -0.0184(4) 0.0846(10) Uani 1 1 d . . . . .
O2 O 0.8613(3) 0.47945(14) 0.5415(5) 0.0935(11) Uani 1 1 d . . . . .
O3 O 0.6321(3) 0.35581(16) 0.0761(5) 0.0984(11) Uani 1 1 d . . . . .
N1 N 0.6786(3) 0.55711(15) 0.5082(5) 0.0814(11) Uani 1 1 d . . . . .
H1 H 0.749020 0.546526 0.574077 0.098 Uiso 1 1 calc R U . . .
C1 C 0.4724(4) 0.47566(17) 0.1937(6) 0.0753(12) Uani 1 1 d . . . . .
C4 C 0.6679(4) 0.46231(18) 0.3543(6) 0.0724(12) Uani 1 1 d . . . . .
C6 C 0.6232(4) 0.51543(18) 0.3932(6) 0.0744(12) Uani 1 1 d . . . . .
C8 C 0.3554(4) 0.46968(19) 0.0746(6) 0.0787(13) Uani 1 1 d . . . . .
C10 C 0.5663(4) 0.43706(18) 0.2180(6) 0.0750(12) Uani 1 1 d . . . . .
C12 C 0.3425(4) 0.41994(19) -0.0317(6) 0.0793(13) Uani 1 1 d . . . . .
C14 C 0.6421(4) 0.6152(2) 0.5402(6) 0.0789(13) Uani 1 1 d . . . . .
C16 C 0.7909(4) 0.4430(2) 0.4452(6) 0.0791(13) Uani 1 1 d . . . . .
C18 C 0.8343(4) 0.3812(2) 0.4309(6) 0.0787(13) Uani 1 1 d . . . . .
C20 C 0.5551(5) 0.3890(2) 0.0951(6) 0.0816(13) Uani 1 1 d . . . . .
C22 C 0.9529(4) 0.3712(2) 0.4301(7) 0.0889(14) Uani 1 1 d . . . . .
H22 H 1.004275 0.403609 0.430884 0.107 Uiso 1 1 calc R U . . .
C24 C 0.5445(5) 0.6457(2) 0.4312(7) 0.0863(14) Uani 1 1 d . . . . .
H24 H 0.496592 0.627420 0.331554 0.104 Uiso 1 1 calc R U . . .
C26 C 0.2570(4) 0.5081(2) 0.0522(7) 0.0887(15) Uani 1 1 d . . . . .
H26 H 0.264252 0.542222 0.120154 0.106 Uiso 1 1 calc R U . . .
C13 C 0.2331(5) 0.4066(2) -0.1522(7) 0.0910(15) Uani 1 1 d . . . . .
H13 H 0.224902 0.372242 -0.219350 0.109 Uiso 1 1 calc R U . . .
C7 C 0.1367(5) 0.4450(3) -0.1714(7) 0.0971(16) Uani 1 1 d . . . . .
H7 H 0.062515 0.436793 -0.252933 0.117 Uiso 1 1 calc R U . . .
C15 C 0.9944(5) 0.3138(2) 0.4283(7) 0.0954(16) Uani 1 1 d . . . . .
H15 H 1.073891 0.307701 0.426018 0.114 Uiso 1 1 calc R U . . .
C2 C 0.7122(5) 0.6432(2) 0.6894(7) 0.0895(14) Uani 1 1 d . . . . .
H2 H 0.778050 0.623145 0.763623 0.107 Uiso 1 1 calc R U . . .
C17 C 0.7611(4) 0.3324(2) 0.4325(7) 0.0907(15) Uani 1 1 d . . . . .
H17 H 0.681073 0.338269 0.432479 0.109 Uiso 1 1 calc R U . . .
C9 C 0.8059(5) 0.2745(2) 0.4341(8) 0.0963(16) Uani 1 1 d . . . . .
H9 H 0.756075 0.241964 0.438200 0.116 Uiso 1 1 calc R U . . .
C19 C 0.5188(5) 0.7035(2) 0.4711(7) 0.0914(15) Uani 1 1 d . . . . .
H19 H 0.453715 0.724053 0.396998 0.110 Uiso 1 1 calc R U . . .
C5 C 0.9221(5) 0.2644(2) 0.4296(8) 0.0972(16) Uani 1 1 d . . . . .
C21 C 0.1487(5) 0.4956(3) -0.0709(8) 0.0981(16) Uani 1 1 d . . . . .
H21 H 0.082942 0.521640 -0.086295 0.118 Uiso 1 1 calc R U . . .
C11 C 0.6834(6) 0.7006(2) 0.7263(8) 0.1045(17) Uani 1 1 d . . . . .
H11 H 0.729932 0.719080 0.826550 0.125 Uiso 1 1 calc R U . . .
C23 C 0.5873(6) 0.7310(2) 0.6179(8) 0.1045(18) Uani 1 1 d . . . . .
H23 H 0.568873 0.769888 0.643779 0.125 Uiso 1 1 calc R U . . .
C3 C 0.9738(6) 0.2018(3) 0.4263(11) 0.133(2) Uani 1 1 d . . . . .
H3A H 1.003004 0.199048 0.327067 0.159 Uiso 1 1 calc R U . . .
H3B H 1.043885 0.197336 0.527102 0.159 Uiso 1 1 calc R U . . .
C25 C 0.8913(7) 0.1510(3) 0.4212(12) 0.147(3) Uani 1 1 d . . . . .
H25A H 0.819739 0.155268 0.324455 0.221 Uiso 1 1 calc R U . . .
H25B H 0.868234 0.150301 0.524586 0.221 Uiso 1 1 calc R U . . .
H25C H 0.931883 0.114058 0.411072 0.221 Uiso 1 1 calc R U . . .

loop_
_atom_site_aniso_label
_atom_site_aniso_U_11
_atom_site_aniso_U_22
_atom_site_aniso_U_33
_atom_site_aniso_U_23
_atom_site_aniso_U_13
_atom_site_aniso_U_12
O1 0.0654(18) 0.0637(16) 0.087(2) -0.0048(14) 0.0068(15) -0.0003(13)
O4 0.080(2) 0.0739(18) 0.086(2) -0.0086(15) 0.0035(17) -0.0056(15)
O2 0.074(2) 0.079(2) 0.105(3) -0.0104(17) -0.0078(17) -0.0017(16)
O3 0.087(2) 0.088(2) 0.111(3) -0.0195(19) 0.015(2) 0.0064(19)
N1 0.075(2) 0.066(2) 0.088(3) -0.0069(18) 0.0003(19) 0.0022(17)
C1 0.066(3) 0.058(2) 0.088(3) -0.002(2) 0.001(2) -0.0031(19)
C4 0.060(2) 0.063(2) 0.085(3) -0.003(2) 0.008(2) -0.0049(18)
C6 0.063(2) 0.062(2) 0.087(3) -0.003(2) 0.004(2) -0.0061(19)
C8 0.060(3) 0.069(2) 0.093(3) 0.007(2) 0.002(2) -0.001(2)
C10 0.066(3) 0.062(2) 0.086(3) -0.002(2) 0.007(2) -0.0025(19)
C12 0.073(3) 0.064(2) 0.087(3) 0.005(2) 0.003(2) -0.002(2)
C14 0.076(3) 0.063(2) 0.093(3) -0.002(2) 0.018(2) -0.005(2)
C16 0.063(3) 0.072(3) 0.090(3) -0.001(2) 0.005(2) -0.003(2)
C18 0.067(3) 0.072(3) 0.085(3) 0.002(2) 0.003(2) -0.001(2)
C20 0.075(3) 0.066(2) 0.092(3) 0.000(2) 0.007(2) -0.001(2)
C22 0.067(3) 0.086(3) 0.102(4) 0.002(3) 0.009(2) -0.001(2)
C24 0.096(3) 0.069(3) 0.086(3) 0.001(2) 0.016(3) 0.000(2)
C26 0.072(3) 0.079(3) 0.101(4) 0.001(3) 0.005(3) -0.001(2)
C13 0.081(3) 0.088(3) 0.087(3) -0.005(3) -0.001(3) -0.014(3)
C7 0.072(3) 0.104(4) 0.097(4) 0.002(3) -0.003(3) -0.014(3)
C15 0.070(3) 0.093(4) 0.119(4) 0.004(3) 0.021(3) 0.006(3)
C2 0.090(3) 0.076(3) 0.091(4) -0.008(2) 0.011(3) -0.012(2)
C17 0.067(3) 0.075(3) 0.119(4) 0.009(3) 0.011(3) 0.003(2)
C9 0.077(3) 0.074(3) 0.126(4) 0.009(3) 0.013(3) -0.004(2)
C19 0.097(3) 0.074(3) 0.103(4) 0.002(3) 0.031(3) 0.005(3)
C5 0.084(4) 0.082(3) 0.113(4) 0.007(3) 0.011(3) 0.013(3)
C21 0.070(3) 0.098(4) 0.112(4) 0.009(3) 0.005(3) 0.006(3)
C11 0.121(4) 0.079(3) 0.099(4) -0.014(3) 0.012(3) -0.011(3)
C23 0.131(5) 0.070(3) 0.114(5) -0.010(3) 0.037(4) -0.001(3)
C3 0.118(5) 0.089(4) 0.185(7) 0.005(4) 0.037(5) 0.023(4)
C25 0.167(7) 0.077(4) 0.205(9) 0.002(4) 0.067(6) 0.015(4)

loop_
_atom_type_symbol
_atom_type_description
_atom_type_scat_dispersion_real
_atom_type_scat_dispersion_imag
_atom_type_scat_source
C C 0.0181 0.0091 'International Tables Vol C Tables 4.2.6.8 and 6.1.1.4'
H H 0.0000 0.0000 'International Tables Vol C Tables 4.2.6.8 and 6.1.1.4'
N N 0.0311 0.0180 'International Tables Vol C Tables 4.2.6.8 and 6.1.1.4'
O O 0.0492 0.0322 'International Tables Vol C Tables 4.2.6.8 and 6.1.1.4'

loop_
_geom_angle_atom_site_label_1
_geom_angle_atom_site_label_2
_geom_angle_atom_site_label_3
_geom_angle
_geom_angle_site_symmetry_1
_geom_angle_site_symmetry_3
_geom_angle_publ_flag
C6 O1 C1 105.3(3) . . ?
C12 O4 C20 125.0(4) . . ?
C6 N1 H1 114.3 . . ?
C6 N1 C14 131.3(4) . . ?
C14 N1 H1 114.3 . . ?
O1 C1 C8 122.1(4) . . ?
C10 C1 O1 111.2(4) . . ?
C10 C1 C8 126.7(4) . . ?
C6 C4 C10 103.9(4) . . ?
C6 C4 C16 121.0(4) . . ?
C16 C4 C10 135.1(4) . . ?
N1 C6 O1 118.2(4) . . ?
N1 C6 C4 129.1(4) . . ?
C4 C6 O1 112.7(3) . . ?
C12 C8 C1 114.1(4) . . ?
C26 C8 C1 127.3(4) . . ?
C26 C8 C12 118.6(4) . . ?
C1 C10 C4 106.8(4) . . ?
C1 C10 C20 118.0(4) . . ?
C20 C10 C4 134.2(4) . . ?
O4 C12 C8 120.8(4) . . ?
O4 C12 C13 117.7(4) . . ?
C13 C12 C8 121.5(4) . . ?
C24 C14 N1 124.0(4) . . ?
C24 C14 C2 119.4(4) . . ?
C2 C14 N1 116.5(4) . . ?
O2 C16 C4 118.6(4) . . ?
O2 C16 C18 119.0(4) . . ?
C4 C16 C18 122.3(4) . . ?
C22 C18 C16 120.4(4) . . ?
C17 C18 C16 120.7(4) . . ?
C17 C18 C22 118.7(4) . . ?
O4 C20 C10 114.5(4) . . ?
O3 C20 O4 116.4(4) . . ?
O3 C20 C10 129.1(4) . . ?
C18 C22 H22 120.1 . . ?
C15 C22 C18 119.8(5) . . ?
C15 C22 H22 120.1 . . ?
C14 C24 H24 120.2 . . ?
C19 C24 C14 119.6(5) . . ?
C19 C24 H24 120.2 . . ?
C8 C26 H26 120.1 . . ?
C21 C26 C8 119.9(5) . . ?
C21 C26 H26 120.1 . . ?
C12 C13 H13 120.6 . . ?
C7 C13 C12 118.8(5) . . ?
C7 C13 H13 120.6 . . ?
C13 C7 H7 119.7 . . ?
C13 C7 C21 120.5(5) . . ?
C21 C7 H7 119.7 . . ?
C22 C15 H15 119.0 . . ?
C22 C15 C5 122.1(5) . . ?
C5 C15 H15 119.0 . . ?
C14 C2 H2 120.2 . . ?
C11 C2 C14 119.5(5) . . ?
C11 C2 H2 120.2 . . ?
C18 C17 H17 119.8 . . ?
C18 C17 C9 120.4(5) . . ?
C9 C17 H17 119.8 . . ?
C17 C9 H9 119.5 . . ?
C5 C9 C17 121.1(5) . . ?
C5 C9 H9 119.5 . . ?
C24 C19 H19 119.4 . . ?
C23 C19 C24 121.1(5) . . ?
C23 C19 H19 119.4 . . ?
C15 C5 C3 119.3(5) . . ?
C9 C5 C15 117.8(5) . . ?
C9 C5 C3 122.9(5) . . ?
C26 C21 C7 120.6(5) . . ?
C26 C21 H21 119.7 . . ?
C7 C21 H21 119.7 . . ?
C2 C11 H11 119.5 . . ?
C23 C11 C2 121.1(5) . . ?
C23 C11 H11 119.5 . . ?
C19 C23 C11 119.2(5) . . ?
C19 C23 H23 120.4 . . ?
C11 C23 H23 120.4 . . ?
C5 C3 H3A 108.1 . . ?
C5 C3 H3B 108.1 . . ?
H3A C3 H3B 107.3 . . ?
C25 C3 C5 117.0(6) . . ?
C25 C3 H3A 108.1 . . ?
C25 C3 H3B 108.1 . . ?
C3 C25 H25A 109.5 . . ?
C3 C25 H25B 109.5 . . ?
C3 C25 H25C 109.5 . . ?
H25A C25 H25B 109.5 . . ?
H25A C25 H25C 109.5 . . ?
H25B C25 H25C 109.5 . . ?

loop_
_geom_bond_atom_site_label_1
_geom_bond_atom_site_label_2
_geom_bond_distance
_geom_bond_site_symmetry_2
_geom_bond_publ_flag
O1 C1 1.378(5) . ?
O1 C6 1.364(5) . ?
O4 C12 1.371(5) . ?
O4 C20 1.394(5) . ?
O2 C16 1.245(5) . ?
O3 C20 1.197(6) . ?
N1 H1 0.8600 . ?
N1 C6 1.338(5) . ?
N1 C14 1.408(6) . ?
C1 C8 1.412(6) . ?
C1 C10 1.347(6) . ?
C4 C6 1.364(6) . ?
C4 C10 1.464(6) . ?
C4 C16 1.453(6) . ?
C8 C12 1.387(6) . ?
C8 C26 1.385(6) . ?
C10 C20 1.447(6) . ?
C12 C13 1.377(6) . ?
C14 C24 1.384(6) . ?
C14 C2 1.391(7) . ?
C16 C18 1.478(6) . ?
C18 C22 1.385(7) . ?
C18 C17 1.376(6) . ?
C22 H22 0.9300 . ?
C22 C15 1.366(7) . ?
C24 H24 0.9300 . ?
C24 C19 1.378(7) . ?
C26 H26 0.9300 . ?
C26 C21 1.375(7) . ?
C13 H13 0.9300 . ?
C13 C7 1.372(7) . ?
C7 H7 0.9300 . ?
C7 C21 1.376(8) . ?
C15 H15 0.9300 . ?
C15 C5 1.379(7) . ?
C2 H2 0.9300 . ?
C2 C11 1.375(7) . ?
C17 H17 0.9300 . ?
C17 C9 1.384(7) . ?
C9 H9 0.9300 . ?
C9 C5 1.367(7) . ?
C19 H19 0.9300 . ?
C19 C23 1.367(8) . ?
C5 C3 1.517(7) . ?
C21 H21 0.9300 . ?
C11 H11 0.9300 . ?
C11 C23 1.371(8) . ?
C23 H23 0.9300 . ?
C3 H3A 0.9700 . ?
C3 H3B 0.9700 . ?
C3 C25 1.470(9) . ?
C25 H25A 0.9600 . ?
C25 H25B 0.9600 . ?
C25 H25C 0.9600 . ?

loop_
_geom_torsion_atom_site_label_1
_geom_torsion_atom_site_label_2
_geom_torsion_atom_site_label_3
_geom_torsion_atom_site_label_4
_geom_torsion
_geom_torsion_site_symmetry_1
_geom_torsion_site_symmetry_2
_geom_torsion_site_symmetry_3
_geom_torsion_site_symmetry_4
_geom_torsion_publ_flag
O1 C1 C8 C12 176.2(4) . . . . ?
O1 C1 C8 C26 -2.2(8) . . . . ?
O1 C1 C10 C4 0.0(5) . . . . ?
O1 C1 C10 C20 -170.0(4) . . . . ?
O4 C12 C13 C7 -178.2(5) . . . . ?
O2 C16 C18 C22 -38.3(7) . . . . ?
O2 C16 C18 C17 136.3(5) . . . . ?
N1 C14 C24 C19 -177.6(5) . . . . ?
N1 C14 C2 C11 178.3(5) . . . . ?
C1 O1 C6 N1 178.8(4) . . . . ?
C1 O1 C6 C4 -3.3(5) . . . . ?
C1 C8 C12 O4 -0.8(7) . . . . ?
C1 C8 C12 C13 178.3(4) . . . . ?
C1 C8 C26 C21 179.9(5) . . . . ?
C1 C10 C20 O4 -11.0(6) . . . . ?
C1 C10 C20 O3 167.4(5) . . . . ?
C4 C10 C20 O4 -177.6(4) . . . . ?
C4 C10 C20 O3 0.8(10) . . . . ?
C4 C16 C18 C22 143.4(5) . . . . ?
C4 C16 C18 C17 -42.0(7) . . . . ?
C6 O1 C1 C8 -178.1(4) . . . . ?
C6 O1 C1 C10 1.9(5) . . . . ?
C6 N1 C14 C24 -12.7(8) . . . . ?
C6 N1 C14 C2 169.1(5) . . . . ?
C6 C4 C10 C1 -1.9(5) . . . . ?
C6 C4 C10 C20 165.7(5) . . . . ?
C6 C4 C16 O2 -10.5(7) . . . . ?
C6 C4 C16 C18 167.8(5) . . . . ?
C8 C1 C10 C4 -180.0(5) . . . . ?
C8 C1 C10 C20 10.0(8) . . . . ?
C8 C12 C13 C7 2.7(8) . . . . ?
C8 C26 C21 C7 0.5(9) . . . . ?
C10 C1 C8 C12 -3.8(8) . . . . ?
C10 C1 C8 C26 177.8(5) . . . . ?
C10 C4 C6 O1 3.3(5) . . . . ?
C10 C4 C6 N1 -179.1(5) . . . . ?
C10 C4 C16 O2 170.6(5) . . . . ?
C10 C4 C16 C18 -11.1(9) . . . . ?
C12 O4 C20 O3 -171.2(4) . . . . ?
C12 O4 C20 C10 7.4(7) . . . . ?
C12 C8 C26 C21 1.5(8) . . . . ?
C12 C13 C7 C21 -0.6(8) . . . . ?
C14 N1 C6 O1 -10.6(8) . . . . ?
C14 N1 C6 C4 171.9(5) . . . . ?
C14 C24 C19 C23 -0.7(8) . . . . ?
C14 C2 C11 C23 -0.5(9) . . . . ?
C16 C4 C6 O1 -176.0(4) . . . . ?
C16 C4 C6 N1 1.7(8) . . . . ?
C16 C4 C10 C1 177.1(5) . . . . ?
C16 C4 C10 C20 -15.2(10) . . . . ?
C16 C18 C22 C15 175.7(5) . . . . ?
C16 C18 C17 C9 -174.4(5) . . . . ?
C18 C22 C15 C5 -1.0(9) . . . . ?
C18 C17 C9 C5 -1.7(9) . . . . ?
C20 O4 C12 C8 -1.6(7) . . . . ?
C20 O4 C12 C13 179.3(4) . . . . ?
C22 C18 C17 C9 0.3(8) . . . . ?
C22 C15 C5 C9 -0.4(9) . . . . ?
C22 C15 C5 C3 179.6(6) . . . . ?
C24 C14 C2 C11 0.1(8) . . . . ?
C24 C19 C23 C11 0.3(9) . . . . ?
C26 C8 C12 O4 177.8(4) . . . . ?
C26 C8 C12 C13 -3.1(8) . . . . ?
C13 C7 C21 C26 -1.0(9) . . . . ?
C15 C5 C3 C25 -177.7(7) . . . . ?
C2 C14 C24 C19 0.5(8) . . . . ?
C2 C11 C23 C19 0.3(9) . . . . ?
C17 C18 C22 C15 1.0(8) . . . . ?
C17 C9 C5 C15 1.7(9) . . . . ?
C17 C9 C5 C3 -178.3(6) . . . . ?
C9 C5 C3 C25 2.4(11) . . . . ?
